data_1552785
loop_
_publ_author_name
'Tidey, Jeremiah P.'
'Zhurov, Vladimir V.'
'Gianopoulos, Christopher G.'
'Hermann, Tobias S.'
'Pinkerton, A. Alan'

_publ_section_title
;
 QTAIM Assessment of the Intra- and Intermolecular Bonding in a
 Bis(nitramido-oxadiazolate) Energetic Ionic Salt at 20 K.
;
_journal_issue 50
_journal_name_full 'The journal of physical chemistry. A'
_journal_page_first 9676
_journal_page_last 9687
_journal_paper_doi 10.1021/acs.jpca.8b10065
_journal_volume 122
_journal_year 2018
_chemical_formula_moiety 'C4 N8 O6, 2(H2 O), 2(H4 N)'
_chemical_formula_sum 'C4 H12 N10 O8'
_chemical_formula_weight 328.24
_chemical_name_systematic
;
bis-ammonium 2,2'-dinitramino-5,5'-bis(1-oxa-3,4-diazolate) dihydrate
;
_space_group_crystal_system monoclinic
_space_group_IT_number 14
_space_group_name_Hall '-P 2yn'
_space_group_name_H-M_alt 'P 1 21/n 1'
_atom_sites_solution_hydrogens difmap
_atom_sites_solution_primary direct
_atom_sites_solution_secondary difmap
_cell_angle_alpha 90
_cell_angle_beta 94.6091(13)
_cell_angle_gamma 90
_cell_formula_units_Z 2
_cell_length_a 6.7338(1)
_cell_length_b 6.9787(2)
_cell_length_c 13.2786(2)
_cell_measurement_reflns_used 75793
_cell_measurement_temperature 20.0(1)
_cell_measurement_theta_max 71.017
_cell_measurement_theta_min 3.078
_cell_volume 621.99(2)
_computing_cell_refinement 'Otwinowski & Minor (1997)'
_computing_data_collection 'CrystalClear, (2005)'
_computing_data_reduction
;
Zhurova et al.,(1999); Zhurov et al.,(2008); Blessing, (1995; 1997)
;
_computing_molecular_graphics
;
Volkov et al., (2006); Stash & Tsirelson, (2002; 2005)
;
_computing_publication_material 'Volkov et al., (2006)'
_computing_structure_refinement 'Volkov et al., (2006)'
_computing_structure_solution 'Sheldrick (2008)'
_diffrn_ambient_temperature 20.0(1)
_diffrn_measured_fraction_theta_full 0.980
_diffrn_measured_fraction_theta_max 0.793
_diffrn_measurement_device 'Rigaku R-axis Rapid II'
_diffrn_measurement_method w
_diffrn_radiation_type 'Mo K\a'
_diffrn_radiation_wavelength 0.71073
_diffrn_reflns_av_R_equivalents 0.0137
_diffrn_reflns_av_unetI/netI 0.0092
_diffrn_reflns_limit_h_max 17
_diffrn_reflns_limit_h_min -17
_diffrn_reflns_limit_k_max 17
_diffrn_reflns_limit_k_min 0
_diffrn_reflns_limit_l_max 35
_diffrn_reflns_limit_l_min 0
_diffrn_reflns_number 75793
_diffrn_reflns_theta_full 25.242
_diffrn_reflns_theta_max 71.017
_diffrn_reflns_theta_min 3.078
_exptl_absorpt_coefficient_mu 0.164
_exptl_absorpt_correction_type none
_exptl_crystal_colour colourless
_exptl_crystal_density_diffrn 1.753
_exptl_crystal_description block
_exptl_crystal_F_000 340
_exptl_crystal_size_max 0.30
_exptl_crystal_size_mid 0.29
_exptl_crystal_size_min 0.21
_refine_diff_density_max 0.147
_refine_diff_density_min -0.113
_refine_diff_density_rms 0.023
_refine_ls_extinction_coef 0.640(12)
_refine_ls_extinction_expression
;
Becker, P.J. & Coppens, P. (1974) Acta Cryst., A30, 129-153.
;
_refine_ls_extinction_method 'Becker-Coppens type 1 Lorentzian isotropic'
_refine_ls_goodness_of_fit_ref 1.3807
_refine_ls_hydrogen_treatment mixed
_refine_ls_matrix_type full
_refine_ls_number_parameters 764
_refine_ls_number_reflns 9736
_refine_ls_number_restraints 0
_refine_ls_R_factor_all 0.0094
_refine_ls_R_factor_gt 0.0094
_refine_ls_R_Fsqd_factor 0.0109
_refine_ls_shift/su_max 0.00000013
_refine_ls_structure_factor_coef F
_refine_ls_weighting_details
;
calc w1 = [Fo*sqrt(w2) + sqrt(Fo^2^w2^2^ + sqrt(w2^2^))]^2^
where
     calc w2 = q/[s^2^(Fo^2^) + (0.00 P)^2^ + 0.00 P + 0.00 + 0.00 sin(th)]
     where P = (0.3333 Fo^2^ + 0.6667 Fc^2^)
           q = 1.0
;
_refine_ls_weighting_scheme calc
_refine_ls_wR_factor_ref 0.0067
_reflns_number_gt 9736
_reflns_number_total 11081
_reflns_threshold_expression
;
 I>3\s(I), non-overlapped & non-partial reflections
;
_cod_data_source_file jp8b10065_si_001.cif
_cod_data_source_block TKOx_He
_cod_database_code 1552785
_atom_site_anharm_details
;
The atomic anharmonic pdf is approximated by a Gram-Charlier expansion
about the harmonic pdf, according to the expression :

      P(u) = (1 + Cijk*Hijk/3! + Dijkl*Hijkl/4!)*P(0)

The coefficients Cijk and Dijkl are refined in the least squares procedure.
The reported coefficients Cijk are multiplied by 1000 and Dijkl by 10000.
;

loop_
_space_group_symop_operation_xyz
'x, y, z'
'-x+1/2, y+1/2, -z+1/2'
'-x, -y, -z'
'x-1/2, -y-1/2, z-1/2'

loop_
_atom_local_axes_atom_label
_atom_local_axes_atom0
_atom_local_axes_ax1
_atom_local_axes_atom1
_atom_local_axes_atom2
_atom_local_axes_ax2
O(1) DUM4 Z O(1) C(1) Y
O(2) N(4) X O(2) O(3) Y
O(3) N(4) -X O(3) O(2) Y
O(4) DUM1 Z O(4) N(5) Y
N(1) N(2) X N(1) C(1) Y
N(2) N(1) -X N(2) C(2) Y
N(3) N(4) X N(3) C(2) Y
N(4) N(3) X N(4) O(2) Y
N(5) DUM3 Z N(5) O(4) Y
C(1) DUM0 X C(1) C(2) Y
C(2) N(3) -X C(2) C(1) Y
H(4A) O(4) Z H(4A) DUM1 Y
H(4B) O(4) Z H(4B) DUM1 Y
H(5A) N(5) Z H(5A) DUM2 Y
H(5B) N(5) Z H(5B) DUM2 Y
H(5C) N(5) Z H(5C) DUM3 Y
H(5D) N(5) Z H(5D) DUM3 Y

loop_
_atom_rho_multipole_atom_label
_atom_rho_multipole_coeff_Pv
_atom_rho_multipole_coeff_P00
_atom_rho_multipole_coeff_P11
_atom_rho_multipole_coeff_P1-1
_atom_rho_multipole_coeff_P10
_atom_rho_multipole_coeff_P20
_atom_rho_multipole_coeff_P21
_atom_rho_multipole_coeff_P2-1
_atom_rho_multipole_coeff_P22
_atom_rho_multipole_coeff_P2-2
_atom_rho_multipole_coeff_P30
_atom_rho_multipole_coeff_P31
_atom_rho_multipole_coeff_P3-1
_atom_rho_multipole_coeff_P32
_atom_rho_multipole_coeff_P3-2
_atom_rho_multipole_coeff_P33
_atom_rho_multipole_coeff_P3-3
_atom_rho_multipole_coeff_P40
_atom_rho_multipole_coeff_P41
_atom_rho_multipole_coeff_P4-1
_atom_rho_multipole_coeff_P42
_atom_rho_multipole_coeff_P4-2
_atom_rho_multipole_coeff_P43
_atom_rho_multipole_coeff_P4-3
_atom_rho_multipole_coeff_P44
_atom_rho_multipole_coeff_P4-4
_atom_rho_multipole_kappa
_atom_rho_multipole_kappa_prime0
_atom_rho_multipole_kappa_prime1
_atom_rho_multipole_kappa_prime2
_atom_rho_multipole_kappa_prime3
_atom_rho_multipole_kappa_prime4
O(1) 6.217(14) 0 -0.003(4) 0.004(5) -0.069(3) 0.061(4) 0.002(3) -0.006(4) 0.030(4) 0.005(4) -0.0418(19) -0.0015(17) -0.0012(19) -0.0592(19) -0.0000(19) 0.004(2) -0.004(2) -0.015(2) 0.000(2) -0.004(2) -0.014(2) -0.001(2) 0.006(2) -0.005(2) 0.006(2) 0.007(2) 0.9939(11) 1.187(19) 1.187(19) 1.187(19) 1.187(19) 1.187(19)
O(2) 6.275(13) 0 -0.103(5) -0.001(4) 0.003(4) -0.043(4) 0.018(4) -0.008(3) -0.122(4) -0.005(4) 0.001(2) -0.020(2) -0.003(2) -0.001(2) 0.002(2) 0.036(2) 0.002(2) 0.017(3) -0.002(3) 0.003(2) -0.022(2) 0.006(2) 0.001(2) -0.000(3) 0.027(2) -0.001(2) 0.9838(11) 0.972(18) 0.972(18) 0.972(18) 0.972(18) 0.972(18)
O(3) 6.041(12) 0 -0.113(5) 0.008(4) -0.006(4) -0.030(4) -0.007(3) -0.009(4) -0.132(4) -0.007(4) -0.006(3) -0.027(3) -0.003(2) -0.000(2) 0.002(2) 0.034(3) -0.011(2) 0.009(3) 0.001(3) -0.001(3) -0.013(3) -0.004(3) -0.000(3) 0.003(3) 0.005(3) -0.002(3) 0.9990(11) 0.871(17) 0.871(17) 0.871(17) 0.871(17) 0.871(17)
O(4) 6.387(18) 0 -0.002(5) -0.002(5) -0.025(5) -0.025(5) -0.009(4) 0.007(4) -0.017(4) 0.007(4) -0.070(3) -0.019(3) -0.019(3) 0.125(4) 0.007(3) 0.015(3) -0.045(3) -0.032(4) -0.008(3) 0.010(3) 0.032(4) 0.008(3) 0.006(3) -0.029(3) 0.020(3) 0.002(3) 0.9788(13) 0.808(13) 0.808(13) 0.808(13) 0.808(13) 0.808(13)
N(1) 5.13(2) 0 -0.088(4) -0.071(4) -0.013(3) -0.132(5) -0.008(4) -0.008(3) -0.072(5) 0.059(4) -0.003(3) -0.047(3) -0.030(3) -0.003(3) 0.011(3) 0.114(6) -0.045(4) 0.020(3) -0.001(2) 0.001(2) -0.008(2) 0.000(2) -0.000(2) -0.002(2) 0.030(3) 0.013(3) 0.9960(16) 0.982036 1.21(4) 0.874(18) 0.921(19) 1.23(7)
N(2) 5.18(2) 0 -0.080(4) -0.091(3) 0.010(3) -0.088(5) 0.009(4) -0.005(3) -0.106(6) 0.072(5) -0.001(3) -0.052(4) -0.053(3) -0.007(4) 0.006(3) 0.178(8) -0.079(5) 0.017(4) 0.001(4) -0.002(3) -0.010(4) 0.012(4) 0.011(4) -0.001(4) 0.083(7) 0.045(5) 0.9915(17) 0.965266 1.32(4) 0.814(19) 0.788(13) 0.83(2)
N(3) 5.01(3) 0 -0.105(6) -0.144(7) 0.007(4) -0.006(4) 0.003(3) -0.009(3) -0.063(4) 0.036(4) 0.002(3) -0.015(3) -0.026(3) 0.004(3) 0.001(3) 0.118(7) -0.004(3) 0.022(3) 0.002(3) 0.003(3) -0.011(3) 0.007(3) -0.001(3) 0.005(3) 0.024(4) 0.019(4) 1.0017(19) 0.994874 1.00(2) 1.09(6) 0.95(2) 1.01(6)
N(4) 5.11(2) 0 -0.024(7) -0.042(7) 0.004(4) -0.273(6) -0.005(4) 0.008(4) -0.031(5) 0.054(6) 0.010(4) 0.019(4) 0.009(4) 0.000(4) 0.005(4) 0.458(10) -0.088(5) 0.031(5) 0.003(4) -0.000(4) -0.001(4) 0.001(5) -0.013(5) -0.001(5) -0.006(7) 0.008(6) 0.9785(18) 0.790(5) 0.790(5) 0.790(5) 0.790(5) 0.790(5)
N(5) 5.37(3) 0 -0.010(5) 0.039(9) 0.008(5) -0.011(6) 0.003(5) -0.016(6) -0.011(5) 0.012(6) 0.002(4) -0.021(5) -0.006(5) -0.375(7) -0.003(5) 0.008(4) 0.001(4) -0.091(5) 0.017(4) 0.003(4) -0.003(3) -0.003(4) 0.013(4) -0.013(4) 0.060(4) -0.005(4) 0.992(2) 0.808406 1.03(15) 0.88(19) 0.807(7) 0.93(2)
C(1) 4.012(16) 0 -0.053(6) -0.081(6) -0.004(4) -0.185(4) -0.005(4) 0.014(3) 0.030(4) 0.099(6) 0.010(4) 0.010(3) -0.043(3) -0.002(4) -0.016(3) 0.384(8) -0.041(6) 0.036(4) 0.010(5) -0.008(4) -0.013(3) 0.030(5) -0.007(5) 0.003(4) -0.068(6) 0.053(7) 1.0163(19) 0.929(7) 0.929(7) 0.929(7) 0.929(7) 0.929(7)
C(2) 4.00(2) 0 0.08(2) -0.242(18) 0.002(6) -0.295(9) 0.008(4) -0.002(4) 0.126(9) 0.092(7) -0.008(4) -0.018(5) -0.022(4) -0.002(4) -0.020(4) 0.368(11) -0.164(7) 0.086(8) 0.010(6) -0.002(6) -0.029(8) 0.055(8) 0.012(7) -0.011(7) 0.053(12) 0.112(14) 0.999(2) 0.872329 0.580(14) 0.789(11) 0.922(9) 0.71(2)
H(4A) 0.768(10) 0 0.008(5) 0.050(5) 0.207(6) 0.094(7) 0.043(6) 0.049(5) -0.001(6) -0.006(6) 0 0 0 0 0 0 0 0 0 0 0 0 0 0 0 0 1.2 1.2 1.2 1.2 1.2 1.2
H(4B) 0.765(9) 0 0.013(4) 0.029(4) 0.187(6) 0.118(8) 0.005(5) 0.035(6) 0.011(6) -0.003(6) 0 0 0 0 0 0 0 0 0 0 0 0 0 0 0 0 1.2 1.2 1.2 1.2 1.2 1.2
H(5A) 0.680(9) 0 0.007(5) -0.017(5) 0.175(5) 0.082(7) 0.010(6) 0.021(6) 0.009(6) -0.021(6) 0 0 0 0 0 0 0 0 0 0 0 0 0 0 0 0 1.2 1.2 1.2 1.2 1.2 1.2
H(5B) 0.688(10) 0 -0.018(6) 0.003(5) 0.184(6) 0.110(7) -0.020(7) 0.008(6) 0.007(6) -0.013(6) 0 0 0 0 0 0 0 0 0 0 0 0 0 0 0 0 1.2 1.2 1.2 1.2 1.2 1.2
H(5C) 0.665(12) 0 0.011(4) 0.047(5) 0.157(6) 0.083(7) -0.006(5) 0.012(5) -0.009(6) 0.014(6) 0 0 0 0 0 0 0 0 0 0 0 0 0 0 0 0 1.2 1.2 1.2 1.2 1.2 1.2
H(5D) 0.699(13) 0 -0.004(5) 0.008(5) 0.174(7) 0.089(8) -0.008(6) 0.005(6) -0.006(6) 0.004(6) 0 0 0 0 0 0 0 0 0 0 0 0 0 0 0 0 1.2 1.2 1.2 1.2 1.2 1.2

loop_
_atom_site_label
_atom_site_type_symbol
_atom_site_fract_x
_atom_site_fract_y
_atom_site_fract_z
_atom_site_U_iso_or_equiv
_atom_site_occupancy
_atom_site_symmetry_multiplicity
_atom_site_adp_type
O(1) O 0.11936(5) 0.27459(5) 0.03669(2) 0.006 1 4 Uani
O(2) O 0.39434(4) -0.29756(5) -0.006823(16) 0.007 1 4 Uani
O(3) O 0.29730(3) -0.13789(3) -0.142836(16) 0.009 1 4 Uani
O(4) O 0.86265(3) -0.38009(3) -0.278543(13) 0.008 1 4 Uani
N(1) N 0.06147(4) 0.38880(7) -0.11824(2) 0.006 1 4 Uani
N(2) N 0.15431(4) 0.21109(6) -0.12498(3) 0.006 1 4 Uani
N(3) N 0.26401(3) -0.01343(4) 0.01269(2) 0.006 1 4 Uani
N(4) N 0.31893(2) -0.15052(3) -0.049284(11) 0.005 1 4 Uani
N(5) N 0.50425(5) -0.49732(5) -0.19451(2) 0.008 1 4 Uani
C(1) C 0.04426(2) 0.41866(3) -0.023185(11) 0.005 1 4 Uani
C(2) C 0.184956(17) 0.14714(2) -0.032229(9) 0.005 1 4 Uani
H(4A) H 0.957012 -0.461017 -0.238537 0.024 1 4 Uani
H(4B) H 0.842204 -0.430794 -0.347176 0.022 1 4 Uani
H(5A) H 0.397942 -0.453099 -0.249724 0.021 1 4 Uani
H(5B) H 0.52311 -0.64425 -0.196841 0.021 1 4 Uani
H(5C) H 0.466016 -0.452541 -0.125054 0.018 1 4 Uani
H(5D) H 0.6371 -0.438305 -0.21415 0.021 1 4 Uani

loop_
_atom_site_aniso_label
_atom_site_aniso_U_11
_atom_site_aniso_U_22
_atom_site_aniso_U_33
_atom_site_aniso_U_12
_atom_site_aniso_U_13
_atom_site_aniso_U_23
O(1) 0.00759(9) 0.00524(13) 0.00397(8) 0.00171(8) 0.00053(6) -0.00016(7)
O(2) 0.00918(8) 0.00519(10) 0.00749(8) 0.00239(7) -0.00008(5) 0.00096(7)
O(3) 0.01236(8) 0.00844(11) 0.00469(6) 0.00271(7) 0.00026(5) -0.00039(5)
O(4) 0.00960(7) 0.00867(9) 0.00710(6) 0.00091(6) -0.00002(5) 0.00033(5)
N(1) 0.00806(7) 0.00503(9) 0.00480(6) 0.00193(6) 0.00041(4) -0.00013(5)
N(2) 0.00789(6) 0.00518(8) 0.00469(6) 0.00176(5) 0.00045(4) 0.00002(4)
N(3) 0.00753(7) 0.00473(11) 0.00483(8) 0.00177(6) 0.00019(5) 0.00007(7)
N(4) 0.00622(6) 0.00459(8) 0.00461(5) 0.00092(5) 0.00024(3) 0.00004(4)
N(5) 0.00880(7) 0.00734(10) 0.00700(6) 0.00122(7) 0.00052(5) 0.00023(5)
C(1) 0.00619(6) 0.00428(8) 0.00442(5) 0.00121(5) 0.00048(4) -0.00015(4)
C(2) 0.00567(6) 0.00422(7) 0.00455(5) 0.00090(5) 0.00048(3) -0.00022(4)
H(4A) 0.027(2) 0.023(2) 0.0225(15) -0.0008(12) -0.0026(12) 0.0039(14)
H(4B) 0.0235(18) 0.028(2) 0.0144(10) -0.0012(15) -0.0004(13) -0.0030(11)
H(5A) 0.0170(13) 0.0259(19) 0.0206(12) 0.0083(14) -0.0014(10) 0.0023(14)
H(5B) 0.025(2) 0.0113(3) 0.0267(18) 0.0031(11) 0.0048(14) -0.0003(11)
H(5C) 0.0238(19) 0.0195(18) 0.0097(8) 0.0025(15) 0.0038(10) -0.0059(11)
H(5D) 0.0161(11) 0.0247(18) 0.0229(18) -0.0047(12) 0.0049(10) 0.0017(15)

loop_
_atom_type_symbol
_atom_type_description
_atom_type_scat_dispersion_real
_atom_type_scat_dispersion_imag
_atom_type_scat_source
O O 0.0110 0.0060 'VM databank, XD2006, (Volkov et al., (2006)'
N N 0.0060 0.0030 'VM databank, XD2006, (Volkov et al., (2006)'
C C 0.0030 0.0020 'VM databank, XD2006, (Volkov et al., (2006)'
H H 0.0000 0.0000 'VM databank, XD2006, (Volkov et al., (2006)'

loop_
_geom_angle_atom_site_label_1
_geom_angle_atom_site_label_2
_geom_angle_atom_site_label_3
_geom_angle
_geom_angle_site_symmetry_1
_geom_angle_site_symmetry_2
_geom_angle_site_symmetry_3
_geom_angle_publ_flag
C(1) O(1) C(2) 102.38(2) 1_555 1_555 1_555 yes
N(4) N(3) C(2) 116.06(2) 1_555 1_555 1_555 yes
O(2) N(4) O(3) 121.11(2) 1_555 1_555 1_555 yes
O(2) N(4) N(3) 115.50(2) 1_555 1_555 1_555 yes
O(3) N(4) N(3) 123.38(2) 1_555 1_555 1_555 yes
O(1) C(1) N(1) 113.25(3) 1_555 1_555 1_555 yes
O(1) C(1) C(1) 118.76(2) 1_555 1_555 3_565 yes
N(1) C(1) C(1) 127.99(3) 1_555 1_555 3_565 yes
O(1) C(2) N(2) 111.76(3) 1_555 1_555 1_555 yes
O(1) C(2) N(3) 112.159(19) 1_555 1_555 1_555 yes
N(2) C(2) N(3) 136.08(3) 1_555 1_555 1_555 yes
H(4A) O(4) H(4B) 109.59 1_555 1_555 1_555 yes
H(5A) N(5) H(5B) 110.84 1_555 1_555 1_555 yes
H(5A) N(5) H(5C) 109.78 1_555 1_555 1_555 yes
H(5A) N(5) H(5D) 105.44 1_555 1_555 1_555 yes
H(5B) N(5) H(5C) 111.67 1_555 1_555 1_555 yes
H(5B) N(5) H(5D) 106.01 1_555 1_555 1_555 yes
H(5C) N(5) H(5D) 112.89 1_555 1_555 1_555 yes

loop_
_geom_bond_atom_site_label_1
_geom_bond_atom_site_label_2
_geom_bond_distance
_geom_bond_site_symmetry_1
_geom_bond_site_symmetry_2
_geom_bond_publ_flag
O(1) C(1) 1.3543(4) 1_555 1_555 yes
O(1) C(2) 1.3743(4) 1_555 1_555 yes
O(2) N(4) 1.2581(3) 1_555 1_555 yes
O(3) N(4) 1.2422(3) 1_555 1_555 yes
N(1) C(1) 1.2936(3) 1_555 1_555 yes
N(2) C(2) 1.3106(4) 1_555 1_555 yes
N(3) N(4) 1.3335(3) 1_555 1_555 yes
N(3) C(2) 1.3579(3) 1_555 1_555 yes
C(1) C(1) 1.4430(3) 1_555 3_565 yes
N(5) H(5A) 1.030 1_555 1_555 yes
N(5) H(5B) 1.034 1_555 1_555 yes
N(5) H(5C) 1.026 1_555 1_555 yes
N(5) H(5D) 1.037 1_555 1_555 yes
O(4) H(4A) 0.975 1_555 1_555 yes
O(4) H(4B) 0.977 1_555 1_555 yes

loop_
_atom_dummy_label
_atom_dummy_fract_x
_atom_dummy_fract_y
_atom_dummy_fract_z
DUM0 0 0.5 0
DUM1 0.881 -0.466 -0.294
DUM2 0.459 -0.569 -0.229
DUM3 0.55 -0.45 -0.168
DUM4 0.113 0.283 -0.028

loop_
_atom_site_anharm_gc_c_label
_atom_site_anharm_gc_c_111
_atom_site_anharm_gc_c_222
_atom_site_anharm_gc_c_333
_atom_site_anharm_gc_c_112
_atom_site_anharm_gc_c_122
_atom_site_anharm_gc_c_113
_atom_site_anharm_gc_c_133
_atom_site_anharm_gc_c_223
_atom_site_anharm_gc_c_233
_atom_site_anharm_gc_c_123
O(1) 0.00002(4) -0.00013(5) 0.000026(4) 0.000012(18) 0.000031(19) 0.000025(7) 0.000002(3) 0.000077(8) -0.000002(4) -0.000027(4)
O(2) -0.00003(4) -0.00017(5) 0.000011(4) -0.000044(18) 0.000074(18) 0.000006(7) -0.000004(3) 0.000005(8) -0.000008(4) -0.000009(4)
O(3) -0.00027(4) 0.00011(5) -0.000045(3) -0.000075(19) -0.00009(2) 0.000015(8) -0.000019(3) -0.000043(8) 0.000004(3) 0.000028(4)
O(4) -0.00019(3) 0.00038(5) 0.000024(3) 0.000124(17) -0.000124(19) 0.000014(7) -0.000008(3) 0.000026(8) 0.000043(3) 0.000006(5)
N(1) -0.00012(4) -0.00012(5) -0.000009(4) -0.00007(2) -0.000031(18) 0.000002(8) -0.000000(3) -0.000016(8) -0.000006(4) 0.000004(4)
N(2) -0.00009(4) 0.00010(5) 0.000015(5) -0.000014(19) 0.000020(18) 0.000040(9) 0.000002(3) 0.000024(9) 0.000001(4) 0.000004(4)
N(3) -0.00004(3) -0.00012(4) 0.000015(4) -0.000010(15) -0.000014(17) 0.000006(7) -0.000006(3) 0.000027(8) 0.000005(3) -0.000006(4)
N(4) -0.00004(2) 0.00002(4) 0.000015(2) -0.000018(13) -0.000002(14) 0.000013(5) -0.000010(3) 0.000022(6) 0.000005(3) -0.000005(4)
N(5) -0.00017(4) 0.00003(5) 0.000001(4) -0.000023(19) 0.00011(2) 0.000011(8) 0.000016(4) -0.000001(9) -0.000006(4) 0.000012(5)
C(1) -0.00007(3) 0.00010(4) 0.000005(3) 0.000027(15) -0.000009(16) -0.000011(6) -0.000001(3) -0.000008(7) 0.000003(3) 0.000003(4)
C(2) -0.00001(2) -0.00002(4) -0.000002(2) -0.000013(14) -0.000037(15) -0.000027(6) -0.000003(3) -0.000042(7) -0.000005(3) 0.000001(4)

loop_
_atom_site_anharm_gc_d_label
_atom_site_anharm_gc_d_1111
_atom_site_anharm_gc_d_2222
_atom_site_anharm_gc_d_3333
_atom_site_anharm_gc_d_1112
_atom_site_anharm_gc_d_1222
_atom_site_anharm_gc_d_1113
_atom_site_anharm_gc_d_1333
_atom_site_anharm_gc_d_2223
_atom_site_anharm_gc_d_2333
_atom_site_anharm_gc_d_1122
_atom_site_anharm_gc_d_1133
_atom_site_anharm_gc_d_2233
_atom_site_anharm_gc_d_1123
_atom_site_anharm_gc_d_1223
_atom_site_anharm_gc_d_1233
O(1) 0.00022(3) 0.00014(4) 0.0000021(14) 0.000046(13) 0.000055(14) 0.000005(5) 0.0000015(11) -0.000001(6) 0.0000001(12) 0.000084(8) 0.0000098(16) 0.0000070(16) -0.000003(2) 0.000003(2) 0.0000032(12)
O(2) 0.00015(3) 0.00009(4) 0.0000182(16) 0.000067(12) 0.000064(14) -0.000011(5) -0.0000031(12) 0.000026(6) 0.0000060(15) 0.000056(8) 0.0000206(17) 0.0000151(18) 0.000008(3) -0.000003(2) 0.0000080(13)
O(3) 0.00023(3) 0.00039(4) 0.0000054(12) -0.000012(14) -0.000013(16) -0.000001(5) -0.0000013(10) -0.000004(6) -0.0000017(11) 0.000110(10) 0.0000132(16) 0.0000157(17) -0.000004(3) 0.000000(3) -0.0000015(12)
O(4) 0.00022(3) 0.00024(4) 0.0000014(11) 0.000056(12) 0.000081(14) -0.000027(5) -0.0000065(10) 0.000005(6) -0.0000002(11) 0.000093(9) 0.0000090(16) 0.0000067(18) 0.000003(2) -0.000006(3) 0.0000041(11)
N(1) 0.00009(2) 0.00003(3) 0.0000117(13) 0.000051(11) 0.000040(13) 0.000004(4) 0.0000027(10) -0.000022(5) -0.0000038(10) 0.000025(8) 0.0000121(15) 0.0000067(17) -0.000006(2) 0.000001(2) 0.0000037(11)
N(2) 0.00011(2) 0.00010(3) 0.0000130(12) 0.000052(10) 0.000034(11) -0.000008(4) -0.0000003(9) 0.000013(5) 0.0000032(10) 0.000033(8) 0.0000121(14) 0.0000066(15) 0.000010(2) -0.000001(2) 0.0000036(10)
N(3) 0.00017(2) 0.00008(4) 0.0000087(14) 0.000045(12) 0.000057(12) -0.000006(5) -0.0000018(11) 0.000003(6) 0.0000010(13) 0.000045(8) 0.0000104(16) 0.0000094(17) 0.000004(2) 0.000000(2) 0.0000029(11)
N(4) 0.00029(2) 0.00013(3) 0.0000010(10) 0.000059(9) 0.000028(11) -0.000001(4) -0.0000018(8) 0.000008(5) 0.0000021(9) 0.000078(7) 0.0000101(13) 0.0000057(15) 0.0000033(19) 0.000001(2) 0.0000043(9)
N(5) 0.00008(3) 0.00006(4) 0.0000040(12) 0.000064(13) 0.000032(15) -0.000011(5) -0.0000001(12) -0.000002(6) 0.0000011(12) 0.000053(9) 0.0000024(16) 0.0000058(18) 0.000001(3) -0.000004(3) 0.0000002(13)
C(1) 0.00013(2) 0.00004(3) 0.0000014(10) 0.000043(10) 0.000040(11) -0.000000(4) 0.0000012(9) 0.000022(5) 0.0000026(10) 0.000042(7) 0.0000035(14) 0.0000014(16) 0.000006(2) 0.000000(2) 0.0000013(10)
C(2) 0.00011(2) 0.00001(3) 0.0000060(10) 0.000030(9) 0.000014(11) 0.000013(4) 0.0000042(9) -0.000007(5) -0.0000033(10) 0.000038(7) 0.0000079(14) 0.0000048(16) -0.000004(2) 0.000006(2) 0.0000005(10)
